data_7212505
loop_
_publ_author_name
'Podsiad\/lo, Marcin'
'Jak\'obek, Katarzyna'
'Katrusiak, Andrzej'

_publ_section_title
;
 Density, freezing and molecular aggregation in pyridazine, pyridine and
 benzene
;
_journal_issue 9
_journal_name_full CrystEngComm
_journal_page_first 2561
_journal_paper_doi 10.1039/c001153c
_journal_volume 12
_journal_year 2010
_chemical_formula_moiety 'C4 H4 N2'
_chemical_formula_sum 'C4 H4 N2'
_chemical_formula_weight 80.09
_chemical_melting_point 265
_chemical_name_common pyridazine
_chemical_name_systematic
;
pyridazine
;
_space_group_IT_number 14
_symmetry_cell_setting monoclinic
_symmetry_space_group_name_Hall '-P 2yn'
_symmetry_space_group_name_H-M 'P 1 21/n 1'
_atom_sites_solution_hydrogens geom
_atom_sites_solution_primary direct
_atom_sites_solution_secondary difmap
_audit_creation_method SHELXL-97
_cell_angle_alpha 90.00
_cell_angle_beta 91.13(3)
_cell_angle_gamma 90.00
_cell_formula_units_Z 4
_cell_length_a 3.8432(8)
_cell_length_b 10.964(2)
_cell_length_c 9.778(2)
_cell_measurement_reflns_used 2829
_cell_measurement_temperature 295(2)
_cell_measurement_theta_max 24.99
_cell_measurement_theta_min 4.17
_cell_volume 411.93(14)
_computing_cell_refinement 'CrysAlisRED (Oxford Diffraction, 2004)'
_computing_data_collection 'CrysAlisCCD (Oxford Diffraction, 2004)'
_computing_data_reduction 'CrysAlisRED (Oxford Diffraction, 2004); REDSHABS (Katrusiak, A. 2003)'
_computing_molecular_graphics 'SHELXTL (Sheldrick, 1990)'
_computing_publication_material 'SHELXL--97 (Sheldrick, 1997)'
_computing_structure_refinement 'SHELXL--97 (Sheldrick, 1997)'
_computing_structure_solution 'SHELXS--97 (Sheldrick, 1997)'
_diffrn_ambient_environment 'diamond-anvil cell'
_diffrn_ambient_pressure 270000
_diffrn_ambient_temperature 295(2)
_diffrn_measured_fraction_theta_full 0.414
_diffrn_measured_fraction_theta_max 0.414
_diffrn_measurement_device_type 'KM-4 CCD'
_diffrn_measurement_method '\f- and \w-scans'
_diffrn_radiation_monochromator graphite
_diffrn_radiation_source 'fine-focus sealed tube'
_diffrn_radiation_type MoK\a
_diffrn_radiation_wavelength 0.71073
_diffrn_reflns_av_R_equivalents 0.1052
_diffrn_reflns_av_sigmaI/netI 0.0613
_diffrn_reflns_limit_h_max 4
_diffrn_reflns_limit_h_min -4
_diffrn_reflns_limit_k_max 4
_diffrn_reflns_limit_k_min -4
_diffrn_reflns_limit_l_max 11
_diffrn_reflns_limit_l_min -11
_diffrn_reflns_number 2829
_diffrn_reflns_theta_full 24.99
_diffrn_reflns_theta_max 24.99
_diffrn_reflns_theta_min 4.17
_diffrn_standards_decay_% 0
_diffrn_standards_interval_count 0
_diffrn_standards_number 0
_exptl_absorpt_coefficient_mu 0.085
_exptl_absorpt_correction_T_max 0.83
_exptl_absorpt_correction_T_min 0.26
_exptl_absorpt_correction_type numerical
_exptl_absorpt_process_details
;
Correction for absorption of the diamond-anvil cell and the sample
were made using program REDSHABS (Katrusiak, A. (2003) REDSHABS. Adam
Mickiewicz University Pozna\'n; Katrusiak, A. (2004) Z. Kristallogr.
219, 461-467).
;
_exptl_crystal_colour colourless
_exptl_crystal_density_diffrn 1.291
_exptl_crystal_density_method 'not measured'
_exptl_crystal_description cylinder
_exptl_crystal_F_000 168
_exptl_crystal_size_max 0.41
_exptl_crystal_size_mid 0.41
_exptl_crystal_size_min 0.28
_refine_diff_density_max 0.109
_refine_diff_density_min -0.132
_refine_diff_density_rms 0.026
_refine_ls_extinction_coef 0.81(13)
_refine_ls_extinction_expression Fc^*^=kFc[1+0.001xFc^2^\l^3^/sin(2\q)]^-1/4^
_refine_ls_extinction_method SHELXL
_refine_ls_goodness_of_fit_ref 1.119
_refine_ls_hydrogen_treatment constr
_refine_ls_matrix_type full
_refine_ls_number_parameters 56
_refine_ls_number_reflns 301
_refine_ls_number_restraints 36
_refine_ls_restrained_S_all 1.120
_refine_ls_R_factor_all 0.0779
_refine_ls_R_factor_gt 0.0587
_refine_ls_shift/su_max 0.000
_refine_ls_shift/su_mean 0.000
_refine_ls_structure_factor_coef Fsqd
_refine_ls_weighting_details 'calc w=1/[\s^2^(Fo^2^)+(0.0830P)^2^+0.1292P] where P=(Fo^2^+2Fc^2^)/3'
_refine_ls_weighting_scheme calc
_refine_ls_wR_factor_gt 0.1579
_refine_ls_wR_factor_ref 0.1686
_reflns_number_gt 234
_reflns_number_total 301
_reflns_threshold_expression >2sigma(I)
_cod_data_source_file c001153c.txt
_cod_data_source_block 1pir_0.27GPa
_cod_original_cell_volume 411.95(15)
_cod_original_sg_symbol_H-M 'P 21/n'
_cod_database_code 7212505

loop_
_symmetry_equiv_pos_as_xyz
'x, y, z'
'-x+1/2, y+1/2, -z+1/2'
'-x, -y, -z'
'x-1/2, -y-1/2, z-1/2'

loop_
_atom_site_label
_atom_site_type_symbol
_atom_site_fract_x
_atom_site_fract_y
_atom_site_fract_z
_atom_site_U_iso_or_equiv
_atom_site_adp_type
_atom_site_occupancy
_atom_site_symmetry_multiplicity
_atom_site_calc_flag
_atom_site_refinement_flags
N1 N -0.0416(11) 0.8574(11) 0.3820(4) 0.079(4) Uani 1 1 d U
N2 N -0.1200(10) 0.7472(10) 0.3047(4) 0.072(4) Uani 1 1 d U
C3 C -0.0448(12) 0.7605(10) 0.1738(5) 0.059(4) Uani 1 1 d U
H3 H -0.1061 0.6951 0.1176 0.070 Uiso 1 1 calc R
C4 C 0.1073(11) 0.8548(11) 0.1103(4) 0.052(3) Uani 1 1 d U
H4 H 0.1562 0.8525 0.0176 0.062 Uiso 1 1 calc R
C5 C 0.1854(11) 0.9533(11) 0.1885(5) 0.074(4) Uani 1 1 d U
H5 H 0.2964 1.0202 0.1505 0.089 Uiso 1 1 calc R
C6 C 0.0988(12) 0.9538(12) 0.3256(5) 0.071(4) Uani 1 1 d U
H6 H 0.1408 1.0232 0.3782 0.085 Uiso 1 1 calc R

loop_
_atom_site_aniso_label
_atom_site_aniso_U_11
_atom_site_aniso_U_22
_atom_site_aniso_U_33
_atom_site_aniso_U_23
_atom_site_aniso_U_13
_atom_site_aniso_U_12
N1 0.078(3) 0.100(11) 0.059(2) 0.006(4) 0.0105(19) -0.003(4)
N2 0.074(3) 0.078(11) 0.065(2) -0.008(4) 0.0018(17) -0.005(4)
C3 0.070(3) 0.052(11) 0.053(2) -0.015(4) -0.0045(19) 0.015(4)
C4 0.062(2) 0.056(11) 0.039(2) -0.004(4) 0.0033(17) 0.012(4)
C5 0.066(3) 0.099(11) 0.058(3) 0.021(4) 0.0092(19) 0.006(4)
C6 0.071(3) 0.084(12) 0.058(3) -0.016(4) -0.0028(19) 0.009(4)

loop_
_atom_type_symbol
_atom_type_description
_atom_type_scat_dispersion_real
_atom_type_scat_dispersion_imag
_atom_type_scat_source
C C 0.0033 0.0016 'International Tables Vol C Tables 4.2.6.8 and 6.1.1.4'
H H 0.0000 0.0000 'International Tables Vol C Tables 4.2.6.8 and 6.1.1.4'
N N 0.0061 0.0033 'International Tables Vol C Tables 4.2.6.8 and 6.1.1.4'

loop_
_geom_angle_atom_site_label_1
_geom_angle_atom_site_label_2
_geom_angle_atom_site_label_3
_geom_angle
C6 N1 N2 122.3(5)
C3 N2 N1 111.3(8)
N2 C3 C4 129.4(9)
N2 C3 H3 115.3
C4 C3 H3 115.3
C3 C4 C5 116.6(6)
C3 C4 H4 121.7
C5 C4 H4 121.7
C4 C5 C6 119.6(9)
C4 C5 H5 120.2
C6 C5 H5 120.2
N1 C6 C5 120.7(9)
N1 C6 H6 119.7
C5 C6 H6 119.7

loop_
_geom_bond_atom_site_label_1
_geom_bond_atom_site_label_2
_geom_bond_distance
N1 C6 1.313(15)
N1 N2 1.454(13)
N2 C3 1.327(7)
C3 C4 1.346(13)
C3 H3 0.9300
C4 C5 1.353(15)
C4 H4 0.9300
C5 C6 1.388(7)
C5 H5 0.9300
C6 H6 0.9300

loop_
_geom_torsion_atom_site_label_1
_geom_torsion_atom_site_label_2
_geom_torsion_atom_site_label_3
_geom_torsion_atom_site_label_4
_geom_torsion
C6 N1 N2 C3 -2.5(8)
N1 N2 C3 C4 4.8(9)
N2 C3 C4 C5 -2.8(9)
C3 C4 C5 C6 -1.7(9)
N2 N1 C6 C5 -1.3(10)
C4 C5 C6 N1 3.5(10)
